data_7045616
loop_
_publ_author_name
'Kirlikovali, Kent O.'
'Cho, Eunho'
'Downard, Tyler J.'
'Grigoryan, Lilit'
'Han, Zheng'
'Hong, Sooji'
'Jung, Dahee'
'Quintana, Jason C.'
'Reynoso, Vanessa'
'Ro, Sooihk'
'Shen, Yi'
'Swartz, Kevin'
'Ter Sahakyan, Elizabeth'
'Wixtrom, Alex I.'
'Yoshida, Brandon'
'Rheingold, Arnold L.'
'Spokoyny, Alexander M.'

_publ_section_title
;
 Buchwald-Hartwig amination using Pd(i) dimer precatalysts supported by
 biaryl phosphine ligands.
;
_journal_issue 11
_journal_name_full 'Dalton transactions (Cambridge, England : 2003)'
_journal_page_first 3684
_journal_page_last 3688
_journal_paper_doi 10.1039/c8dt00119g
_journal_volume 47
_journal_year 2018
_chemical_absolute_configuration ad
_chemical_formula_moiety 'C60 H86 O4 P2 Pd2, 3(C2 H4 Cl2), 2(B F4)'
_chemical_formula_sum 'C66 H98 B2 Cl6 F8 O4 P2 Pd2'
_chemical_formula_weight 1616.50
_space_group_crystal_system orthorhombic
_space_group_IT_number 33
_space_group_name_Hall 'P 2c -2n'
_space_group_name_H-M_alt 'P n a 21'
_symmetry_space_group_name_Hall 'P 2c -2n'
_symmetry_space_group_name_H-M 'P n a 21'
_atom_sites_solution_hydrogens geom
_atom_sites_solution_primary dual
_audit_creation_date 2017-10-12
_audit_creation_method
;
Olex2 1.2-beta
(compiled 2017.08.10 svn.r3458 for OlexSys, GUI svn.r5381)
;
_audit_update_record
;
2017-12-19 deposited with the CCDC.
2018-02-12 downloaded from the CCDC.
;
_cell_angle_alpha 90
_cell_angle_beta 90
_cell_angle_gamma 90
_cell_formula_units_Z 4
_cell_length_a 21.0268(14)
_cell_length_b 16.0162(9)
_cell_length_c 21.3417(12)
_cell_measurement_reflns_used 7139
_cell_measurement_temperature 100
_cell_measurement_theta_max 26.012
_cell_measurement_theta_min 2.315
_cell_volume 7187.2(7)
_computing_cell_refinement 'SAINT v8.37A (Bruker, 2015)'
_computing_data_reduction 'SAINT v8.37A (Bruker, 2015)'
_computing_molecular_graphics 'Olex2 (Dolomanov et al., 2009)'
_computing_publication_material 'Olex2 (Dolomanov et al., 2009)'
_computing_structure_refinement 'XL (Sheldrick, 2008)'
_computing_structure_solution 'ShelXT (Sheldrick, 2015)'
_diffrn_ambient_temperature 100.0
_diffrn_measured_fraction_theta_full 1.000
_diffrn_measured_fraction_theta_max 0.999
_diffrn_measurement_device_type 'Bruker APEX-II CCD'
_diffrn_measurement_method '\f and \w scans'
_diffrn_radiation_type MoK\a
_diffrn_radiation_wavelength 0.71073
_diffrn_reflns_av_R_equivalents 0.0873
_diffrn_reflns_av_unetI/netI 0.1135
_diffrn_reflns_Laue_measured_fraction_full 1.000
_diffrn_reflns_Laue_measured_fraction_max 0.999
_diffrn_reflns_limit_h_max 26
_diffrn_reflns_limit_h_min -22
_diffrn_reflns_limit_k_max 11
_diffrn_reflns_limit_k_min -20
_diffrn_reflns_limit_l_max 25
_diffrn_reflns_limit_l_min -26
_diffrn_reflns_number 32553
_diffrn_reflns_point_group_measured_fraction_full 1.000
_diffrn_reflns_point_group_measured_fraction_max 0.999
_diffrn_reflns_theta_full 25.242
_diffrn_reflns_theta_max 26.376
_diffrn_reflns_theta_min 1.590
_diffrn_standards_number 0
_exptl_absorpt_coefficient_mu 0.834
_exptl_absorpt_correction_T_max 0.2602
_exptl_absorpt_correction_T_min 0.2101
_exptl_absorpt_correction_type multi-scan
_exptl_absorpt_process_details
'SADABS-2016/2 (Bruker,2016/2) was used for absorption correction. wR2(int) was 0.1162 before and 0.0928 after correction. The Ratio of minimum to maximum transmission is 0.8075. The \l/2 correction factor is Not present.'
_exptl_crystal_colour orange
_exptl_crystal_colour_primary orange
_exptl_crystal_density_diffrn 1.494
_exptl_crystal_description block
_exptl_crystal_F_000 3328
_exptl_crystal_size_max 0.28
_exptl_crystal_size_mid 0.16
_exptl_crystal_size_min 0.12
_refine_diff_density_max 0.720
_refine_diff_density_min -0.679
_refine_diff_density_rms 0.120
_refine_ls_abs_structure_details
;
 Refined as an inversion twin.
;
_refine_ls_abs_structure_Flack 0.29(4)
_refine_ls_extinction_method none
_refine_ls_goodness_of_fit_ref 1.039
_refine_ls_hydrogen_treatment constr
_refine_ls_matrix_type full
_refine_ls_number_parameters 833
_refine_ls_number_reflns 13353
_refine_ls_number_restraints 1
_refine_ls_restrained_S_all 1.039
_refine_ls_R_factor_all 0.0697
_refine_ls_R_factor_gt 0.0573
_refine_ls_shift/su_max 0.001
_refine_ls_shift/su_mean 0.000
_refine_ls_structure_factor_coef Fsqd
_refine_ls_weighting_details 'w=1/[\s^2^(Fo^2^)+(0.0295P)^2^+6.9805P] where P=(Fo^2^+2Fc^2^)/3'
_refine_ls_weighting_scheme calc
_refine_ls_wR_factor_gt 0.1259
_refine_ls_wR_factor_ref 0.1350
_reflns_Friedel_coverage 0.946
_reflns_Friedel_fraction_full 1.000
_reflns_Friedel_fraction_max 1.000
_reflns_number_gt 11284
_reflns_number_total 13353
_reflns_threshold_expression 'I > 2\s(I)'
_cod_data_source_file c8dt00119g2.cif
_cod_data_source_block spok74_a
_cod_depositor_comments 'Adding full bibliography for 7045616--7045618.cif.'
_cod_database_code 7045616
_shelx_shelxl_version_number 2014/7
_shelx_space_group_comment
;
The symmetry employed for this shelxl refinement is uniquely defined
by the following loop, which should always be used as a source of
symmetry information in preference to the above space-group names.
They are only intended as comments.
;
_shelx_estimated_absorpt_t_max 0.907
_shelx_estimated_absorpt_t_min 0.800
_olex2_refinement_description
;
1. Twinned data refinement
 Scales: 0.71(4)
 0.29(4)
2. Fixed Uiso
 At 1.2 times of:
  All C(H) groups, All C(H,H) groups
 At 1.5 times of:
  All C(H,H,H) groups
3. Uiso/Uaniso restraints and constraints
Uanis(C65) = Uanis(Cl5)
4. Others
 Sof(C66')=Sof(H66C)=Sof(H66D)=Sof(C65')=Sof(H65C)=Sof(H65D)=1-FVAR(1)
 Sof(C65)=Sof(H65A)=Sof(H65B)=Sof(C66)=Sof(H66A)=Sof(H66B)=FVAR(1)
5.a Ternary CH refined with riding coordinates:
 C49(H49), C23(H23), C19(H19), C16(H16), C31(H31), C55(H55), C13(H13), C37(H37)
5.b Secondary CH2 refined with riding coordinates:
 C60(H60A,H60B), C32(H32A,H32B), C59(H59A,H59B), C33(H33A,H33B), C38(H38A,
 H38B), C54(H54A,H54B), C51(H51A,H51B), C52(H52A,H52B), C50(H50A,H50B),
 C63(H63A,H63B), C58(H58A,H58B), C53(H53A,H53B), C62(H62A,H62B), C61(H61A,H61B),
  C57(H57A,H57B), C39(H39A,H39B), C40(H40A,H40B), C56(H56A,H56B), C41(H41A,
 H41B), C42(H42A,H42B), C34(H34A,H34B), C36(H36A,H36B), C64(H64A,H64B),
 C35(H35A,H35B), C65(H65A,H65B), C66(H66A,H66B), C66'(H66C,H66D), C65'(H65C,
 H65D)
5.c Aromatic/amide H refined with riding coordinates:
 C28(H28), C29(H29), C6(H6), C2(H2), C11(H11), C44(H44), C9(H9), C27(H27),
 C45(H45), C26(H26), C1(H1), C10(H10), C47(H47), C46(H46)
5.d Idealised Me refined as rotating group:
 C22(H22A,H22B,H22C), C14(H14A,H14B,H14C), C21(H21A,H21B,H21C), C17(H17A,H17B,
 H17C), C20(H20A,H20B,H20C), C18(H18A,H18B,H18C), C15(H15A,H15B,H15C), C24(H24A,
 H24B,H24C)
;
_olex2_submission_special_instructions 'No special instructions were received'

loop_
_space_group_symop_operation_xyz
'x, y, z'
'-x, -y, z+1/2'
'x+1/2, -y+1/2, z'
'-x+1/2, y+1/2, z+1/2'

loop_
_atom_site_label
_atom_site_type_symbol
_atom_site_fract_x
_atom_site_fract_y
_atom_site_fract_z
_atom_site_U_iso_or_equiv
_atom_site_adp_type
_atom_site_occupancy
_atom_site_site_symmetry_order
_atom_site_calc_flag
_atom_site_refinement_flags_posn
_atom_site_refinement_flags_occupancy
_atom_site_disorder_assembly
_atom_site_disorder_group
Pd1 Pd 0.72547(3) 0.20386(4) 0.54704(3) 0.01050(15) Uani 1 1 d . . . .
Pd2 Pd 0.64072(3) 0.20192(4) 0.45086(3) 0.01085(15) Uani 1 1 d . . . .
P1 P 0.78851(11) 0.17510(15) 0.63326(10) 0.0133(5) Uani 1 1 d . . . .
P2 P 0.57688(11) 0.17049(14) 0.36620(10) 0.0131(5) Uani 1 1 d . . . .
Cl2 Cl 0.47651(14) 0.7824(2) 0.59756(16) 0.0497(8) Uani 1 1 d . . . .
Cl5 Cl 0.60607(17) 0.69549(18) 0.36140(18) 0.0548(9) Uani 1 1 d . . . .
Cl3 Cl 0.37882(15) 0.7344(2) 0.45603(15) 0.0513(8) Uani 1 1 d . . . .
Cl1 Cl 0.61915(16) 0.70050(18) 0.62722(19) 0.0549(9) Uani 1 1 d . . . .
Cl4 Cl 0.22937(18) 0.8196(2) 0.47683(16) 0.0587(10) Uani 1 1 d . . . .
Cl6 Cl 0.48033(18) 0.6306(2) 0.2783(2) 0.0682(11) Uani 1 1 d . . . .
F7 F 0.4356(3) 0.5182(4) 0.4724(3) 0.0450(17) Uani 1 1 d . . . .
F8 F 0.4469(3) 0.3845(4) 0.5050(3) 0.0413(16) Uani 1 1 d . . . .
O3 O 0.6523(3) 0.3334(4) 0.6182(3) 0.0166(13) Uani 1 1 d . . . .
F5 F 0.4891(3) 0.4884(4) 0.5619(3) 0.0513(19) Uani 1 1 d . . . .
O1 O 0.6272(3) 0.0459(4) 0.6276(3) 0.0170(13) Uani 1 1 d . . . .
F4 F 0.4096(4) 0.1318(4) 0.4998(3) 0.0490(18) Uani 1 1 d . . . .
F1 F 0.4425(3) -0.0012(4) 0.5149(3) 0.0398(16) Uani 1 1 d . . . .
O4 O 0.7086(3) 0.3259(4) 0.3774(3) 0.0210(14) Uani 1 1 d . . . .
F6 F 0.5318(3) 0.4537(4) 0.4678(3) 0.0395(16) Uani 1 1 d . . . .
O2 O 0.7428(3) 0.0395(4) 0.3746(3) 0.0224(15) Uani 1 1 d . . . .
C28 C 0.7051(5) 0.1837(5) 0.8073(4) 0.019(2) Uani 1 1 d . . . .
H28 H 0.7169 0.1815 0.8502 0.022 Uiso 1 1 calc R . . .
C60 C 0.4524(4) 0.2406(5) 0.3762(4) 0.0160(18) Uani 1 1 d . . . .
H60A H 0.4380 0.1827 0.3838 0.019 Uiso 1 1 calc R . . .
H60B H 0.4602 0.2677 0.4172 0.019 Uiso 1 1 calc R . . .
C29 C 0.7499(5) 0.1738(6) 0.7615(4) 0.021(2) Uani 1 1 d . . . .
H29 H 0.7931 0.1656 0.7727 0.025 Uiso 1 1 calc R . . .
F2 F 0.3417(3) 0.0374(5) 0.5387(4) 0.073(3) Uani 1 1 d . . . .
C48 C 0.6324(4) 0.1657(6) 0.3014(4) 0.017(2) Uani 1 1 d . . . .
F3 F 0.3715(4) 0.0276(5) 0.4384(4) 0.072(3) Uani 1 1 d . . . .
C12 C 0.6142(4) 0.1141(5) 0.5921(4) 0.0139(18) Uani 1 1 d . . . .
C6 C 0.7752(4) 0.2669(6) 0.4609(4) 0.0156(18) Uani 1 1 d . . . .
H6 H 0.7806 0.3193 0.4811 0.019 Uiso 1 1 calc R . . .
C2 C 0.7962(4) 0.1164(5) 0.4559(4) 0.0130(16) Uani 1 1 d . . . .
H2 H 0.8177 0.0685 0.4714 0.016 Uiso 1 1 calc R . . .
C43 C 0.6959(4) 0.1727(6) 0.3161(4) 0.0168(19) Uani 1 1 d . . . .
C32 C 0.7797(5) 0.0050(5) 0.6094(4) 0.022(2) Uani 1 1 d . . . .
H32A H 0.7457 0.0002 0.6413 0.027 Uiso 1 1 calc R . . .
H32B H 0.7598 0.0212 0.5692 0.027 Uiso 1 1 calc R . . .
C49 C 0.5389(4) 0.0674(5) 0.3738(4) 0.0156(18) Uani 1 1 d . . . .
H49 H 0.5085 0.0713 0.4097 0.019 Uiso 1 1 calc R . . .
C11 C 0.5710(4) 0.1174(5) 0.5444(4) 0.0146(16) Uani 1 1 d . . . .
H11 H 0.5498 0.0682 0.5308 0.017 Uiso 1 1 calc R . . .
C22 C 0.6219(5) -0.0793(6) 0.5621(4) 0.024(2) Uani 1 1 d . . . .
H22A H 0.6195 -0.0452 0.5240 0.037 Uiso 1 1 calc GR . . .
H22B H 0.5983 -0.1314 0.5557 0.037 Uiso 1 1 calc GR . . .
H22C H 0.6665 -0.0922 0.5713 0.037 Uiso 1 1 calc GR . . .
C44 C 0.7420(5) 0.1706(6) 0.2691(4) 0.022(2) Uani 1 1 d . . . .
H44 H 0.7857 0.1776 0.2793 0.026 Uiso 1 1 calc R . . .
C59 C 0.4015(4) 0.2889(6) 0.3397(4) 0.020(2) Uani 1 1 d . . . .
H59A H 0.3925 0.2598 0.2998 0.024 Uiso 1 1 calc R . . .
H59B H 0.3617 0.2905 0.3645 0.024 Uiso 1 1 calc R . . .
C5 C 0.7334(4) 0.2605(6) 0.4090(4) 0.0168(19) Uani 1 1 d . . . .
C33 C 0.8131(5) -0.0791(6) 0.6020(5) 0.033(3) Uani 1 1 d . . . .
H33A H 0.8452 -0.0751 0.5681 0.040 Uiso 1 1 calc R . . .
H33B H 0.7816 -0.1220 0.5897 0.040 Uiso 1 1 calc R . . .
C9 C 0.5893(4) 0.2694(5) 0.5348(4) 0.0155(18) Uani 1 1 d . . . .
H9 H 0.5823 0.3206 0.5134 0.019 Uiso 1 1 calc R . . .
C27 C 0.6422(4) 0.1969(5) 0.7903(4) 0.019(2) Uani 1 1 d . . . .
H27 H 0.6111 0.2052 0.8220 0.023 Uiso 1 1 calc R . . .
C23 C 0.5929(4) -0.0313(5) 0.6170(4) 0.0183(19) Uani 1 1 d . . . .
H23 H 0.5470 -0.0193 0.6086 0.022 Uiso 1 1 calc R . . .
C8 C 0.6308(4) 0.2660(6) 0.5865(4) 0.0129(18) Uani 1 1 d . . . .
C19 C 0.6361(5) 0.4177(6) 0.5984(4) 0.022(2) Uani 1 1 d . . . .
H19 H 0.5901 0.4212 0.5870 0.026 Uiso 1 1 calc R . . .
C38 C 0.9119(4) 0.2486(7) 0.6273(4) 0.024(2) Uani 1 1 d . . . .
H38A H 0.9058 0.2680 0.5836 0.029 Uiso 1 1 calc R . . .
H38B H 0.9292 0.1912 0.6259 0.029 Uiso 1 1 calc R . . .
C54 C 0.5878(4) -0.0001(5) 0.3911(4) 0.020(2) Uani 1 1 d . . . .
H54A H 0.6184 -0.0072 0.3563 0.024 Uiso 1 1 calc R . . .
H54B H 0.6118 0.0175 0.4288 0.024 Uiso 1 1 calc R . . .
C45 C 0.7235(5) 0.1584(7) 0.2073(4) 0.026(2) Uani 1 1 d . . . .
H45 H 0.7550 0.1544 0.1756 0.031 Uiso 1 1 calc R . . .
C51 C 0.4679(5) -0.0454(7) 0.3293(5) 0.031(2) Uani 1 1 d . . . .
H51A H 0.4359 -0.0391 0.3630 0.038 Uiso 1 1 calc R . . .
H51B H 0.4456 -0.0640 0.2909 0.038 Uiso 1 1 calc R . . .
C16 C 0.7383(4) 0.4078(6) 0.3789(5) 0.021(2) Uani 1 1 d . . . .
H16 H 0.7561 0.4190 0.4216 0.025 Uiso 1 1 calc R . . .
C14 C 0.7469(6) -0.0838(7) 0.4382(6) 0.039(3) Uani 1 1 d . . . .
H14A H 0.7430 -0.0484 0.4754 0.059 Uiso 1 1 calc GR . . .
H14B H 0.7723 -0.1333 0.4484 0.059 Uiso 1 1 calc GR . . .
H14C H 0.7045 -0.1012 0.4243 0.059 Uiso 1 1 calc GR . . .
C7 C 0.6478(4) 0.1879(6) 0.6138(5) 0.016(2) Uani 1 1 d . . . .
C26 C 0.6240(5) 0.1981(5) 0.7285(4) 0.019(2) Uani 1 1 d . . . .
H26 H 0.5807 0.2069 0.7178 0.023 Uiso 1 1 calc R . . .
C30 C 0.7324(4) 0.1755(6) 0.6973(4) 0.016(2) Uani 1 1 d . . . .
C52 C 0.5160(5) -0.1108(6) 0.3483(5) 0.027(2) Uani 1 1 d . . . .
H52A H 0.4937 -0.1633 0.3590 0.032 Uiso 1 1 calc R . . .
H52B H 0.5449 -0.1223 0.3127 0.032 Uiso 1 1 calc R . . .
C50 C 0.5001(5) 0.0403(6) 0.3168(5) 0.027(2) Uani 1 1 d . . . .
H50A H 0.5282 0.0360 0.2798 0.033 Uiso 1 1 calc R . . .
H50B H 0.4671 0.0827 0.3078 0.033 Uiso 1 1 calc R . . .
C31 C 0.8273(4) 0.0720(5) 0.6294(4) 0.0182(19) Uani 1 1 d . . . .
H31 H 0.8613 0.0749 0.5967 0.022 Uiso 1 1 calc R . . .
C4 C 0.7186(4) 0.1796(7) 0.3841(4) 0.015(2) Uani 1 1 d . . . .
C21 C 0.6777(5) 0.4416(6) 0.5425(5) 0.034(2) Uani 1 1 d . . . .
H21A H 0.7226 0.4344 0.5536 0.051 Uiso 1 1 calc GR . . .
H21B H 0.6699 0.5001 0.5313 0.051 Uiso 1 1 calc GR . . .
H21C H 0.6674 0.4057 0.5067 0.051 Uiso 1 1 calc GR . . .
C1 C 0.8086(4) 0.1970(5) 0.4828(4) 0.0143(19) Uani 1 1 d . . . .
H1 H 0.8392 0.2029 0.5153 0.017 Uiso 1 1 calc R . . .
C3 C 0.7532(4) 0.1090(5) 0.4078(4) 0.0157(18) Uani 1 1 d . . . .
B2 B 0.4755(5) 0.4624(7) 0.5020(5) 0.021(2) Uani 1 1 d . . . .
C63 C 0.5005(6) 0.6799(7) 0.5792(6) 0.043(3) Uani 1 1 d . . . .
H63A H 0.4904 0.6433 0.6153 0.052 Uiso 1 1 calc R . . .
H63B H 0.4752 0.6601 0.5430 0.052 Uiso 1 1 calc R . . .
C17 C 0.6848(5) 0.4694(6) 0.3644(5) 0.028(2) Uani 1 1 d . . . .
H17A H 0.6669 0.4569 0.3230 0.043 Uiso 1 1 calc GR . . .
H17B H 0.7017 0.5264 0.3647 0.043 Uiso 1 1 calc GR . . .
H17C H 0.6514 0.4643 0.3962 0.043 Uiso 1 1 calc GR . . .
C58 C 0.4231(5) 0.3769(6) 0.3262(5) 0.027(2) Uani 1 1 d . . . .
H58A H 0.3898 0.4060 0.3017 0.032 Uiso 1 1 calc R . . .
H58B H 0.4285 0.4072 0.3663 0.032 Uiso 1 1 calc R . . .
C53 C 0.5546(5) -0.0824(6) 0.4039(4) 0.024(2) Uani 1 1 d . . . .
H53A H 0.5868 -0.1254 0.4142 0.029 Uiso 1 1 calc R . . .
H53B H 0.5263 -0.0760 0.4407 0.029 Uiso 1 1 calc R . . .
C55 C 0.5139(4) 0.2402(5) 0.3369(4) 0.0146(18) Uani 1 1 d . . . .
H55 H 0.5017 0.2179 0.2948 0.017 Uiso 1 1 calc R . . .
C20 C 0.6499(6) 0.4712(6) 0.6550(5) 0.039(3) Uani 1 1 d . . . .
H20A H 0.6219 0.4547 0.6896 0.058 Uiso 1 1 calc GR . . .
H20B H 0.6423 0.5300 0.6446 0.058 Uiso 1 1 calc GR . . .
H20C H 0.6943 0.4639 0.6676 0.058 Uiso 1 1 calc GR . . .
C10 C 0.5579(4) 0.1954(5) 0.5152(4) 0.0155(19) Uani 1 1 d . . . .
H10 H 0.5277 0.1979 0.4821 0.019 Uiso 1 1 calc R . . .
C47 C 0.6140(5) 0.1553(6) 0.2387(4) 0.025(2) Uani 1 1 d . . . .
H47 H 0.5702 0.1505 0.2284 0.029 Uiso 1 1 calc R . . .
C62 C 0.3584(8) 0.8386(8) 0.4809(7) 0.069(5) Uani 1 1 d . . . .
H62A H 0.3944 0.8623 0.5049 0.082 Uiso 1 1 calc R . . .
H62B H 0.3518 0.8740 0.4434 0.082 Uiso 1 1 calc R . . .
C61 C 0.2999(9) 0.8412(9) 0.5205(6) 0.071(5) Uani 1 1 d . . . .
H61A H 0.2962 0.8971 0.5398 0.085 Uiso 1 1 calc R . . .
H61B H 0.3040 0.7997 0.5547 0.085 Uiso 1 1 calc R . . .
C13 C 0.7792(5) -0.0353(6) 0.3863(5) 0.026(2) Uani 1 1 d . . . .
H13 H 0.8235 -0.0202 0.3992 0.032 Uiso 1 1 calc R . . .
C18 C 0.7909(5) 0.4092(7) 0.3309(5) 0.036(3) Uani 1 1 d . . . .
H18A H 0.8277 0.3783 0.3470 0.053 Uiso 1 1 calc GR . . .
H18B H 0.8032 0.4671 0.3225 0.053 Uiso 1 1 calc GR . . .
H18C H 0.7760 0.3831 0.2921 0.053 Uiso 1 1 calc GR . . .
C57 C 0.4846(5) 0.3790(7) 0.2904(5) 0.032(2) Uani 1 1 d . . . .
H57A H 0.4987 0.4376 0.2854 0.039 Uiso 1 1 calc R . . .
H57B H 0.4781 0.3550 0.2482 0.039 Uiso 1 1 calc R . . .
C39 C 0.9587(5) 0.3061(7) 0.6609(4) 0.030(3) Uani 1 1 d . . . .
H39A H 0.9672 0.2839 0.7034 0.036 Uiso 1 1 calc R . . .
H39B H 0.9995 0.3068 0.6377 0.036 Uiso 1 1 calc R . . .
C40 C 0.9340(5) 0.3933(7) 0.6662(5) 0.038(3) Uani 1 1 d . . . .
H40A H 0.9317 0.4182 0.6238 0.045 Uiso 1 1 calc R . . .
H40B H 0.9643 0.4269 0.6912 0.045 Uiso 1 1 calc R . . .
C56 C 0.5372(4) 0.3283(6) 0.3256(5) 0.024(2) Uani 1 1 d . . . .
H56A H 0.5766 0.3271 0.3002 0.029 Uiso 1 1 calc R . . .
H56B H 0.5470 0.3555 0.3662 0.029 Uiso 1 1 calc R . . .
C25 C 0.6690(4) 0.1864(5) 0.6817(4) 0.0127(18) Uani 1 1 d . . . .
C37 C 0.8486(4) 0.2485(6) 0.6612(4) 0.020(2) Uani 1 1 d . . . .
H37 H 0.8580 0.2324 0.7055 0.024 Uiso 1 1 calc R . . .
C41 C 0.8684(5) 0.3978(8) 0.6968(6) 0.042(3) Uani 1 1 d . . . .
H41A H 0.8519 0.4556 0.6941 0.051 Uiso 1 1 calc R . . .
H41B H 0.8717 0.3825 0.7416 0.051 Uiso 1 1 calc R . . .
C42 C 0.8223(5) 0.3379(6) 0.6636(5) 0.028(2) Uani 1 1 d . . . .
H42A H 0.8145 0.3580 0.6204 0.034 Uiso 1 1 calc R . . .
H42B H 0.7811 0.3378 0.6861 0.034 Uiso 1 1 calc R . . .
C34 C 0.8460(6) -0.1058(7) 0.6634(6) 0.041(3) Uani 1 1 d . . . .
H34A H 0.8135 -0.1154 0.6962 0.049 Uiso 1 1 calc R . . .
H34B H 0.8692 -0.1587 0.6566 0.049 Uiso 1 1 calc R . . .
B1 B 0.3910(6) 0.0492(9) 0.4991(6) 0.036(3) Uani 1 1 d . . . .
C15 C 0.7806(6) -0.0806(8) 0.3250(6) 0.051(4) Uani 1 1 d . . . .
H15A H 0.7381 -0.1025 0.3157 0.077 Uiso 1 1 calc GR . . .
H15B H 0.8109 -0.1270 0.3275 0.077 Uiso 1 1 calc GR . . .
H15C H 0.7936 -0.0421 0.2918 0.077 Uiso 1 1 calc GR . . .
C24 C 0.6002(5) -0.0791(6) 0.6783(4) 0.029(2) Uani 1 1 d . . . .
H24A H 0.6452 -0.0918 0.6853 0.044 Uiso 1 1 calc GR . . .
H24B H 0.5759 -0.1312 0.6760 0.044 Uiso 1 1 calc GR . . .
H24C H 0.5841 -0.0449 0.7129 0.044 Uiso 1 1 calc GR . . .
C46 C 0.6598(5) 0.1518(7) 0.1913(4) 0.027(2) Uani 1 1 d . . . .
H46 H 0.6474 0.1451 0.1488 0.033 Uiso 1 1 calc R . . .
C36 C 0.8591(5) 0.0462(6) 0.6919(4) 0.026(2) Uani 1 1 d . . . .
H36A H 0.8911 0.0886 0.7040 0.031 Uiso 1 1 calc R . . .
H36B H 0.8266 0.0434 0.7254 0.031 Uiso 1 1 calc R . . .
C64 C 0.5676(6) 0.6705(8) 0.5644(7) 0.056(4) Uani 1 1 d . . . .
H64A H 0.5776 0.7049 0.5271 0.067 Uiso 1 1 calc R . . .
H64B H 0.5760 0.6115 0.5535 0.067 Uiso 1 1 calc R . . .
C35 C 0.8915(5) -0.0395(7) 0.6848(5) 0.037(3) Uani 1 1 d . . . .
H35A H 0.9266 -0.0349 0.6541 0.044 Uiso 1 1 calc R . . .
H35B H 0.9101 -0.0562 0.7255 0.044 Uiso 1 1 calc R . . .
C65 C 0.5449(17) 0.639(2) 0.3953(17) 0.0548(9) Uani 0.52(5) 1 d . P A 1
H65A H 0.5605 0.6078 0.4324 0.066 Uiso 0.52(5) 1 calc R P A 1
H65B H 0.5101 0.6765 0.4087 0.066 Uiso 0.52(5) 1 calc R P A 1
C66 C 0.5229(14) 0.5824(17) 0.3484(12) 0.035(8) Uani 0.52(5) 1 d . P A 1
H66A H 0.4937 0.5420 0.3685 0.042 Uiso 0.52(5) 1 calc R P A 1
H66B H 0.5599 0.5505 0.3326 0.042 Uiso 0.52(5) 1 calc R P A 1
C66' C 0.483(3) 0.614(2) 0.3521(17) 0.09(2) Uani 0.48(5) 1 d . P A 2
H66C H 0.4632 0.6617 0.3743 0.107 Uiso 0.48(5) 1 calc R P A 2
H66D H 0.4589 0.5632 0.3622 0.107 Uiso 0.48(5) 1 calc R P A 2
C65' C 0.5526(15) 0.604(3) 0.3753(16) 0.048(12) Uani 0.48(5) 1 d . P A 2
H65C H 0.5714 0.5545 0.3544 0.057 Uiso 0.48(5) 1 calc R P A 2
H65D H 0.5517 0.5922 0.4208 0.057 Uiso 0.48(5) 1 calc R P A 2

loop_
_atom_site_aniso_label
_atom_site_aniso_U_11
_atom_site_aniso_U_22
_atom_site_aniso_U_33
_atom_site_aniso_U_23
_atom_site_aniso_U_13
_atom_site_aniso_U_12
Pd1 0.0087(3) 0.0130(3) 0.0098(3) 0.0009(3) -0.0004(2) -0.0001(2)
Pd2 0.0088(3) 0.0140(3) 0.0097(3) -0.0007(3) -0.0003(3) 0.0006(2)
P1 0.0090(11) 0.0194(12) 0.0115(11) 0.0028(9) -0.0010(8) 0.0006(9)
P2 0.0094(11) 0.0186(12) 0.0113(10) -0.0021(9) 0.0000(8) 0.0007(9)
Cl2 0.0278(15) 0.0589(19) 0.063(2) -0.0301(16) -0.0052(13) 0.0086(14)
Cl5 0.053(2) 0.0396(17) 0.072(2) 0.0017(16) 0.0174(17) 0.0126(15)
Cl3 0.0574(19) 0.0598(19) 0.0368(16) 0.0038(15) -0.0150(15) -0.0202(16)
Cl1 0.0405(18) 0.0331(16) 0.091(3) -0.0035(16) -0.0227(18) 0.0079(13)
Cl4 0.075(3) 0.052(2) 0.048(2) -0.0169(16) 0.0214(17) -0.0173(17)
Cl6 0.050(2) 0.062(2) 0.092(3) 0.026(2) -0.002(2) 0.0107(18)
F7 0.038(4) 0.039(4) 0.059(4) 0.010(3) -0.003(3) 0.020(3)
F8 0.041(4) 0.030(3) 0.053(4) 0.005(3) -0.001(3) -0.015(3)
O3 0.024(3) 0.013(3) 0.013(3) -0.006(2) -0.006(3) 0.000(3)
F5 0.047(4) 0.058(4) 0.048(4) -0.028(3) -0.017(3) 0.018(4)
O1 0.018(3) 0.017(3) 0.016(3) -0.002(3) -0.003(3) -0.005(3)
F4 0.073(5) 0.031(4) 0.044(4) 0.004(3) -0.018(3) -0.002(3)
F1 0.027(3) 0.032(3) 0.060(4) -0.015(3) -0.014(3) 0.005(3)
O4 0.020(3) 0.019(3) 0.023(3) 0.008(3) -0.008(3) 0.001(3)
F6 0.023(3) 0.047(4) 0.049(4) 0.021(3) 0.014(3) 0.011(3)
O2 0.021(3) 0.023(4) 0.023(3) -0.012(3) -0.005(3) 0.010(3)
C28 0.027(5) 0.018(5) 0.010(4) -0.003(3) -0.001(4) -0.005(4)
C60 0.013(5) 0.014(4) 0.021(5) 0.002(3) 0.005(4) 0.003(4)
C29 0.016(5) 0.025(5) 0.021(5) 0.000(4) 0.003(4) 0.002(4)
F2 0.032(4) 0.077(5) 0.110(7) -0.029(5) 0.033(5) -0.020(4)
C48 0.017(5) 0.024(5) 0.010(4) 0.002(4) 0.001(3) 0.004(4)
F3 0.084(6) 0.071(5) 0.061(5) -0.040(4) -0.048(5) 0.032(5)
C12 0.010(4) 0.016(4) 0.016(4) 0.003(3) 0.004(3) -0.002(4)
C6 0.012(4) 0.018(4) 0.017(4) -0.005(4) 0.001(3) -0.002(3)
C2 0.012(4) 0.015(4) 0.012(4) 0.002(4) 0.000(3) 0.003(3)
C43 0.015(5) 0.025(5) 0.010(4) 0.001(3) -0.003(3) -0.004(4)
C32 0.026(5) 0.016(5) 0.025(5) -0.003(4) -0.005(4) 0.001(4)
C49 0.016(5) 0.011(4) 0.020(4) -0.004(3) -0.003(3) -0.001(4)
C11 0.015(4) 0.016(4) 0.013(4) 0.000(4) 0.004(4) -0.004(3)
C22 0.038(6) 0.021(5) 0.014(5) -0.004(4) -0.003(4) -0.005(5)
C44 0.013(5) 0.033(6) 0.019(5) 0.000(4) -0.003(4) 0.000(4)
C59 0.007(4) 0.029(5) 0.024(5) 0.003(4) 0.003(3) 0.007(4)
C5 0.005(4) 0.024(5) 0.021(5) 0.010(4) 0.005(3) -0.002(4)
C33 0.032(6) 0.017(5) 0.050(7) 0.000(5) 0.004(5) 0.012(5)
C9 0.016(4) 0.018(4) 0.013(4) -0.001(3) 0.004(3) 0.007(4)
C27 0.018(5) 0.020(5) 0.018(5) -0.003(4) 0.006(4) -0.003(4)
C23 0.021(5) 0.016(4) 0.018(4) 0.001(4) 0.004(4) -0.003(4)
C8 0.011(4) 0.017(5) 0.011(4) -0.003(3) 0.003(3) 0.004(4)
C19 0.029(6) 0.012(4) 0.024(5) -0.002(4) 0.003(4) 0.004(4)
C38 0.011(5) 0.044(6) 0.017(5) 0.007(4) -0.002(4) -0.008(4)
C54 0.024(5) 0.021(5) 0.014(4) -0.004(4) 0.003(4) 0.004(4)
C45 0.022(5) 0.041(7) 0.015(4) -0.005(4) 0.007(4) 0.002(4)
C51 0.026(6) 0.035(6) 0.033(6) -0.004(5) -0.013(4) -0.003(5)
C16 0.020(5) 0.018(5) 0.026(5) 0.000(4) 0.000(4) -0.007(4)
C14 0.042(7) 0.025(6) 0.050(8) 0.001(5) -0.001(6) 0.001(5)
C7 0.009(4) 0.021(5) 0.016(5) -0.003(4) 0.002(3) -0.004(4)
C26 0.014(5) 0.027(5) 0.015(4) 0.002(4) -0.001(4) -0.001(4)
C30 0.014(5) 0.020(5) 0.012(4) 0.008(4) 0.004(3) 0.003(4)
C52 0.035(6) 0.014(5) 0.032(5) -0.005(4) -0.006(4) -0.004(4)
C50 0.026(6) 0.023(5) 0.032(6) -0.010(4) -0.017(4) 0.007(4)
C31 0.017(5) 0.020(5) 0.017(4) 0.005(4) 0.002(3) 0.002(4)
C4 0.006(4) 0.027(5) 0.012(4) 0.002(4) -0.002(3) -0.003(4)
C21 0.043(6) 0.028(5) 0.031(5) 0.010(5) 0.002(5) 0.000(5)
C1 0.009(4) 0.022(5) 0.012(5) -0.001(3) 0.007(4) 0.000(4)
C3 0.017(5) 0.015(4) 0.016(4) -0.001(3) 0.005(3) 0.001(4)
B2 0.016(5) 0.025(6) 0.021(5) 0.000(4) 0.003(4) -0.003(5)
C63 0.049(8) 0.031(6) 0.049(7) -0.006(5) -0.010(6) 0.000(6)
C17 0.033(6) 0.026(5) 0.026(5) 0.010(4) -0.001(4) 0.008(5)
C58 0.016(5) 0.027(5) 0.038(6) 0.008(4) -0.002(4) 0.002(4)
C53 0.031(6) 0.016(5) 0.026(5) -0.008(4) -0.002(4) 0.002(4)
C55 0.014(5) 0.018(4) 0.013(4) 0.005(3) 0.001(3) 0.004(4)
C20 0.057(8) 0.018(6) 0.040(7) -0.007(5) -0.003(5) 0.004(5)
C10 0.009(4) 0.030(5) 0.007(4) -0.005(3) -0.003(3) 0.002(4)
C47 0.017(5) 0.045(6) 0.011(4) -0.005(4) -0.008(4) 0.007(5)
C62 0.096(13) 0.035(8) 0.075(11) 0.016(7) -0.057(10) -0.024(8)
C61 0.146(16) 0.044(8) 0.023(6) -0.005(6) -0.013(8) -0.018(9)
C13 0.035(6) 0.019(5) 0.026(5) -0.007(4) -0.007(4) 0.018(4)
C18 0.030(6) 0.040(6) 0.037(6) 0.007(5) 0.010(5) 0.002(5)
C57 0.023(5) 0.033(6) 0.041(6) 0.022(5) 0.000(4) -0.001(5)
C39 0.019(5) 0.061(8) 0.011(4) 0.002(4) 0.001(4) -0.016(5)
C40 0.040(7) 0.049(7) 0.025(5) -0.004(5) -0.005(5) -0.024(6)
C56 0.013(5) 0.024(5) 0.037(6) 0.009(4) -0.001(4) 0.006(4)
C25 0.017(5) 0.008(4) 0.013(4) 0.006(3) -0.002(3) -0.003(3)
C37 0.016(5) 0.034(6) 0.011(4) 0.002(4) -0.005(3) -0.007(4)
C41 0.031(6) 0.043(7) 0.052(7) -0.023(6) -0.008(5) -0.011(5)
C42 0.026(6) 0.020(5) 0.038(6) -0.013(4) -0.005(4) -0.012(4)
C34 0.041(7) 0.033(6) 0.049(7) 0.021(5) 0.013(6) 0.024(6)
B1 0.030(7) 0.040(8) 0.039(7) -0.015(6) -0.013(6) -0.003(6)
C15 0.051(8) 0.050(8) 0.053(8) -0.027(7) -0.010(6) 0.025(7)
C24 0.046(7) 0.026(5) 0.015(5) -0.003(4) 0.002(4) -0.004(5)
C46 0.026(5) 0.047(7) 0.008(4) -0.002(4) -0.001(4) 0.004(5)
C36 0.027(6) 0.030(6) 0.021(5) 0.013(4) -0.005(4) 0.004(4)
C64 0.043(8) 0.051(8) 0.074(10) -0.025(7) -0.007(7) 0.003(7)
C35 0.036(7) 0.044(7) 0.030(6) 0.016(5) 0.002(5) 0.013(5)
C65 0.053(2) 0.0396(17) 0.072(2) 0.0017(16) 0.0174(17) 0.0126(15)
C66 0.037(18) 0.035(14) 0.033(14) 0.020(11) 0.011(11) 0.009(13)
C66' 0.12(4) 0.037(19) 0.11(3) -0.010(18) 0.10(3) -0.03(2)
C65' 0.032(17) 0.07(3) 0.04(2) 0.04(2) 0.008(13) 0.014(16)

loop_
_atom_type_symbol
_atom_type_description
_atom_type_scat_dispersion_real
_atom_type_scat_dispersion_imag
_atom_type_scat_source
C C 0.0033 0.0016 'International Tables Vol C Tables 4.2.6.8 and 6.1.1.4'
H H 0.0000 0.0000 'International Tables Vol C Tables 4.2.6.8 and 6.1.1.4'
B B 0.0013 0.0007 'International Tables Vol C Tables 4.2.6.8 and 6.1.1.4'
Cl Cl 0.1484 0.1585 'International Tables Vol C Tables 4.2.6.8 and 6.1.1.4'
F F 0.0171 0.0103 'International Tables Vol C Tables 4.2.6.8 and 6.1.1.4'
O O 0.0106 0.0060 'International Tables Vol C Tables 4.2.6.8 and 6.1.1.4'
P P 0.1023 0.0942 'International Tables Vol C Tables 4.2.6.8 and 6.1.1.4'
Pd Pd -0.9988 1.0072 'International Tables Vol C Tables 4.2.6.8 and 6.1.1.4'

loop_
_geom_angle_atom_site_label_1
_geom_angle_atom_site_label_2
_geom_angle_atom_site_label_3
_geom_angle
P1 Pd1 Pd2 166.81(7)
P1 Pd1 C6 117.0(2)
P1 Pd1 C8 106.3(2)
C6 Pd1 Pd2 72.8(2)
C6 Pd1 C8 118.1(3)
C8 Pd1 Pd2 74.0(2)
C7 Pd1 Pd2 90.0(3)
C7 Pd1 P1 83.5(3)
C7 Pd1 C6 153.7(3)
C7 Pd1 C8 36.1(3)
C7 Pd1 C1 170.0(3)
C1 Pd1 Pd2 92.8(2)
C1 Pd1 P1 91.7(2)
C1 Pd1 C6 35.6(3)
C1 Pd1 C8 153.7(3)
P2 Pd2 Pd1 167.30(7)
P2 Pd2 C5 105.8(2)
P2 Pd2 C9 115.4(2)
C5 Pd2 Pd1 74.8(2)
C5 Pd2 C9 119.3(3)
C9 Pd2 Pd1 73.8(2)
C4 Pd2 Pd1 90.2(2)
C4 Pd2 P2 83.7(2)
C4 Pd2 C5 36.7(4)
C4 Pd2 C9 155.4(3)
C4 Pd2 C10 167.6(4)
C10 Pd2 Pd1 92.7(2)
C10 Pd2 P2 91.0(2)
C10 Pd2 C5 155.3(3)
C10 Pd2 C9 36.0(3)
C30 P1 Pd1 103.1(3)
C30 P1 C31 109.0(4)
C30 P1 C37 101.7(4)
C31 P1 Pd1 113.3(3)
C37 P1 Pd1 121.9(3)
C37 P1 C31 106.6(4)
C48 P2 Pd2 103.4(3)
C48 P2 C49 108.0(4)
C48 P2 C55 103.3(4)
C49 P2 Pd2 112.3(3)
C55 P2 Pd2 123.5(3)
C55 P2 C49 105.2(4)
C8 O3 C19 121.2(7)
C12 O1 C23 119.9(7)
C5 O4 C16 121.5(7)
C3 O2 C13 120.8(7)
C29 C28 H28 120.4
C29 C28 C27 119.2(9)
C27 C28 H28 120.4
H60A C60 H60B 108.4
C59 C60 H60A 110.1
C59 C60 H60B 110.1
C59 C60 C55 108.2(7)
C55 C60 H60A 110.1
C55 C60 H60B 110.1
C28 C29 H29 119.7
C28 C29 C30 120.7(9)
C30 C29 H29 119.7
C43 C48 P2 116.6(7)
C43 C48 C47 119.7(8)
C47 C48 P2 123.8(7)
O1 C12 C11 125.6(8)
O1 C12 C7 112.3(7)
C11 C12 C7 121.9(8)
Pd1 C6 H6 94.5
C5 C6 Pd1 107.8(6)
C5 C6 H6 119.5
C1 C6 Pd1 67.5(5)
C1 C6 H6 119.5
C1 C6 C5 120.9(8)
C1 C2 H2 120.1
C3 C2 H2 120.1
C3 C2 C1 119.8(8)
C48 C43 C44 120.6(8)
C48 C43 C4 121.6(8)
C44 C43 C4 117.8(8)
H32A C32 H32B 108.1
C33 C32 H32A 109.6
C33 C32 H32B 109.6
C33 C32 C31 110.4(8)
C31 C32 H32A 109.6
C31 C32 H32B 109.6
P2 C49 H49 106.7
C54 C49 P2 111.2(6)
C54 C49 H49 106.7
C50 C49 P2 114.6(6)
C50 C49 H49 106.7
C50 C49 C54 110.4(7)
C12 C11 H11 120.3
C12 C11 C10 119.3(8)
C10 C11 H11 120.3
H22A C22 H22B 109.5
H22A C22 H22C 109.5
H22B C22 H22C 109.5
C23 C22 H22A 109.5
C23 C22 H22B 109.5
C23 C22 H22C 109.5
C43 C44 H44 120.3
C45 C44 C43 119.4(9)
C45 C44 H44 120.3
C60 C59 H59A 109.4
C60 C59 H59B 109.4
H59A C59 H59B 108.0
C58 C59 C60 111.0(8)
C58 C59 H59A 109.4
C58 C59 H59B 109.4
O4 C5 Pd2 100.3(5)
O4 C5 C6 125.0(9)
O4 C5 C4 115.6(8)
C6 C5 Pd2 104.3(6)
C6 C5 C4 119.3(8)
C4 C5 Pd2 66.3(5)
C32 C33 H33A 109.4
C32 C33 H33B 109.4
C32 C33 C34 111.2(9)
H33A C33 H33B 108.0
C34 C33 H33A 109.4
C34 C33 H33B 109.4
Pd2 C9 H9 95.7
C8 C9 Pd2 107.0(5)
C8 C9 H9 120.4
C8 C9 C10 119.2(8)
C10 C9 Pd2 66.8(4)
C10 C9 H9 120.4
C28 C27 H27 119.4
C26 C27 C28 121.1(9)
C26 C27 H27 119.4
O1 C23 C22 110.6(7)
O1 C23 H23 110.2
O1 C23 C24 104.1(7)
C22 C23 H23 110.2
C24 C23 C22 111.4(8)
C24 C23 H23 110.2
O3 C8 Pd1 103.4(5)
O3 C8 C9 124.7(8)
O3 C8 C7 114.4(8)
C9 C8 Pd1 104.9(5)
C9 C8 C7 120.5(8)
C7 C8 Pd1 64.4(5)
O3 C19 H19 110.4
O3 C19 C21 109.0(7)
O3 C19 C20 104.5(8)
C21 C19 H19 110.4
C20 C19 H19 110.4
C20 C19 C21 111.9(9)
H38A C38 H38B 108.2
C39 C38 H38A 109.7
C39 C38 H38B 109.7
C37 C38 H38A 109.7
C37 C38 H38B 109.7
C37 C38 C39 110.0(8)
C49 C54 H54A 109.6
C49 C54 H54B 109.6
H54A C54 H54B 108.1
C53 C54 C49 110.3(8)
C53 C54 H54A 109.6
C53 C54 H54B 109.6
C44 C45 H45 119.5
C46 C45 C44 121.1(9)
C46 C45 H45 119.5
H51A C51 H51B 108.0
C52 C51 H51A 109.3
C52 C51 H51B 109.3
C52 C51 C50 111.6(8)
C50 C51 H51A 109.3
C50 C51 H51B 109.3
O4 C16 H16 110.1
O4 C16 C17 105.1(7)
O4 C16 C18 108.3(8)
C17 C16 H16 110.1
C18 C16 H16 110.1
C18 C16 C17 113.1(8)
H14A C14 H14B 109.5
H14A C14 H14C 109.5
H14B C14 H14C 109.5
C13 C14 H14A 109.5
C13 C14 H14B 109.5
C13 C14 H14C 109.5
C12 C7 Pd1 104.6(6)
C12 C7 C25 115.7(8)
C8 C7 Pd1 79.5(5)
C8 C7 C12 117.6(8)
C8 C7 C25 118.5(8)
C25 C7 Pd1 113.9(6)
C27 C26 H26 120.0
C27 C26 C25 120.0(9)
C25 C26 H26 120.0
C29 C30 P1 124.2(7)
C25 C30 P1 116.6(7)
C25 C30 C29 118.9(8)
C51 C52 H52A 109.4
C51 C52 H52B 109.4
H52A C52 H52B 108.0
C53 C52 C51 111.2(8)
C53 C52 H52A 109.4
C53 C52 H52B 109.4
C49 C50 C51 110.3(8)
C49 C50 H50A 109.6
C49 C50 H50B 109.6
C51 C50 H50A 109.6
C51 C50 H50B 109.6
H50A C50 H50B 108.1
P1 C31 H31 107.8
C32 C31 P1 110.6(6)
C32 C31 H31 107.8
C32 C31 C36 109.6(7)
C36 C31 P1 113.0(6)
C36 C31 H31 107.8
C43 C4 Pd2 113.2(6)
C5 C4 Pd2 77.0(5)
C5 C4 C43 118.9(9)
C5 C4 C3 118.1(8)
C3 C4 Pd2 106.1(6)
C3 C4 C43 115.8(8)
C19 C21 H21A 109.5
C19 C21 H21B 109.5
C19 C21 H21C 109.5
H21A C21 H21B 109.5
H21A C21 H21C 109.5
H21B C21 H21C 109.5
Pd1 C1 H1 94.5
C6 C1 Pd1 76.9(5)
C6 C1 C2 119.5(8)
C6 C1 H1 120.2
C2 C1 Pd1 98.5(5)
C2 C1 H1 120.2
O2 C3 C2 125.2(8)
O2 C3 C4 112.7(8)
C2 C3 C4 121.9(8)
F7 B2 F8 109.9(8)
F7 B2 F6 109.9(8)
F8 B2 F6 107.5(8)
F5 B2 F7 110.9(9)
F5 B2 F8 108.7(8)
F5 B2 F6 109.8(8)
Cl2 C63 H63A 108.5
Cl2 C63 H63B 108.5
H63A C63 H63B 107.5
C64 C63 Cl2 115.0(9)
C64 C63 H63A 108.5
C64 C63 H63B 108.5
C16 C17 H17A 109.5
C16 C17 H17B 109.5
C16 C17 H17C 109.5
H17A C17 H17B 109.5
H17A C17 H17C 109.5
H17B C17 H17C 109.5
C59 C58 H58A 109.2
C59 C58 H58B 109.2
H58A C58 H58B 107.9
C57 C58 C59 112.2(8)
C57 C58 H58A 109.2
C57 C58 H58B 109.2
C54 C53 H53A 109.3
C54 C53 H53B 109.3
C52 C53 C54 111.6(8)
C52 C53 H53A 109.3
C52 C53 H53B 109.3
H53A C53 H53B 108.0
P2 C55 H55 105.9
C60 C55 P2 114.9(6)
C60 C55 H55 105.9
C56 C55 P2 112.8(6)
C56 C55 C60 110.7(7)
C56 C55 H55 105.9
C19 C20 H20A 109.5
C19 C20 H20B 109.5
C19 C20 H20C 109.5
H20A C20 H20B 109.5
H20A C20 H20C 109.5
H20B C20 H20C 109.5
Pd2 C10 H10 93.5
C11 C10 Pd2 99.3(5)
C11 C10 H10 119.5
C9 C10 Pd2 77.2(5)
C9 C10 C11 120.9(8)
C9 C10 H10 119.5
C48 C47 H47 119.8
C46 C47 C48 120.4(9)
C46 C47 H47 119.8
Cl3 C62 H62A 109.0
Cl3 C62 H62B 109.0
H62A C62 H62B 107.8
C61 C62 Cl3 112.8(10)
C61 C62 H62A 109.0
C61 C62 H62B 109.0
Cl4 C61 H61A 109.1
Cl4 C61 H61B 109.1
C62 C61 Cl4 112.6(8)
C62 C61 H61A 109.1
C62 C61 H61B 109.1
H61A C61 H61B 107.8
O2 C13 C14 108.4(8)
O2 C13 H13 109.9
O2 C13 C15 105.1(8)
C14 C13 H13 109.9
C15 C13 C14 113.5(10)
C15 C13 H13 109.9
C16 C18 H18A 109.5
C16 C18 H18B 109.5
C16 C18 H18C 109.5
H18A C18 H18B 109.5
H18A C18 H18C 109.5
H18B C18 H18C 109.5
C58 C57 H57A 109.5
C58 C57 H57B 109.5
C58 C57 C56 110.6(8)
H57A C57 H57B 108.1
C56 C57 H57A 109.5
C56 C57 H57B 109.5
C38 C39 H39A 109.2
C38 C39 H39B 109.2
H39A C39 H39B 107.9
C40 C39 C38 112.0(9)
C40 C39 H39A 109.2
C40 C39 H39B 109.2
C39 C40 H40A 109.0
C39 C40 H40B 109.0
C39 C40 C41 113.0(9)
H40A C40 H40B 107.8
C41 C40 H40A 109.0
C41 C40 H40B 109.0
C55 C56 C57 109.4(8)
C55 C56 H56A 109.8
C55 C56 H56B 109.8
C57 C56 H56A 109.8
C57 C56 H56B 109.8
H56A C56 H56B 108.2
C26 C25 C7 119.0(8)
C30 C25 C7 120.9(8)
C30 C25 C26 120.0(8)
P1 C37 H37 106.2
C38 C37 P1 116.9(7)
C38 C37 H37 106.2
C38 C37 C42 109.4(8)
C42 C37 P1 111.2(6)
C42 C37 H37 106.2
C40 C41 H41A 109.6
C40 C41 H41B 109.6
C40 C41 C42 110.1(9)
H41A C41 H41B 108.2
C42 C41 H41A 109.6
C42 C41 H41B 109.6
C37 C42 H42A 109.3
C37 C42 H42B 109.3
C41 C42 C37 111.7(9)
C41 C42 H42A 109.3
C41 C42 H42B 109.3
H42A C42 H42B 107.9
C33 C34 H34A 109.6
C33 C34 H34B 109.6
H34A C34 H34B 108.1
C35 C34 C33 110.4(9)
C35 C34 H34A 109.6
C35 C34 H34B 109.6
F4 B1 F1 109.5(9)
F4 B1 F3 109.3(11)
F1 B1 F3 108.0(10)
F2 B1 F4 110.2(10)
F2 B1 F1 111.3(11)
F2 B1 F3 108.5(10)
C13 C15 H15A 109.5
C13 C15 H15B 109.5
C13 C15 H15C 109.5
H15A C15 H15B 109.5
H15A C15 H15C 109.5
H15B C15 H15C 109.5
C23 C24 H24A 109.5
C23 C24 H24B 109.5
C23 C24 H24C 109.5
H24A C24 H24B 109.5
H24A C24 H24C 109.5
H24B C24 H24C 109.5
C45 C46 C47 118.9(8)
C45 C46 H46 120.5
C47 C46 H46 120.5
C31 C36 H36A 109.6
C31 C36 H36B 109.6
H36A C36 H36B 108.2
C35 C36 C31 110.1(8)
C35 C36 H36A 109.6
C35 C36 H36B 109.6
Cl1 C64 H64A 108.9
Cl1 C64 H64B 108.9
C63 C64 Cl1 113.4(10)
C63 C64 H64A 108.9
C63 C64 H64B 108.9
H64A C64 H64B 107.7
C34 C35 C36 112.2(9)
C34 C35 H35A 109.2
C34 C35 H35B 109.2
C36 C35 H35A 109.2
C36 C35 H35B 109.2
H35A C35 H35B 107.9
Cl5 C65 H65A 110.5
Cl5 C65 H65B 110.5
H65A C65 H65B 108.7
C66 C65 Cl5 106(3)
C66 C65 H65A 110.5
C66 C65 H65B 110.5
Cl6 C66 H66A 108.2
Cl6 C66 H66B 108.2
C65 C66 Cl6 117(2)
C65 C66 H66A 108.2
C65 C66 H66B 108.2
H66A C66 H66B 107.3
Cl6 C66' H66C 109.3
Cl6 C66' H66D 109.3
H66C C66' H66D 107.9
C65' C66' Cl6 112(3)
C65' C66' H66C 109.3
C65' C66' H66D 109.3
Cl5 C65' H65C 108.4
Cl5 C65' H65D 108.4
C66' C65' Cl5 116(2)
C66' C65' H65C 108.4
C66' C65' H65D 108.4
H65C C65' H65D 107.5

loop_
_geom_bond_atom_site_label_1
_geom_bond_atom_site_label_2
_geom_bond_distance
Pd1 Pd2 2.7184(8)
Pd1 P1 2.314(2)
Pd1 C6 2.344(8)
Pd1 C8 2.379(8)
Pd1 C7 2.182(9)
Pd1 C1 2.224(8)
Pd2 P2 2.306(2)
Pd2 C5 2.341(8)
Pd2 C9 2.356(8)
Pd2 C4 2.199(9)
Pd2 C10 2.220(8)
P1 C30 1.805(9)
P1 C31 1.843(9)
P1 C37 1.826(9)
P2 C48 1.812(9)
P2 C49 1.842(9)
P2 C55 1.841(8)
Cl2 C63 1.762(11)
Cl5 C65 1.73(3)
Cl5 C65' 1.87(4)
Cl3 C62 1.803(15)
Cl1 C64 1.790(13)
Cl4 C61 1.786(16)
Cl6 C66 1.91(2)
Cl6 C66' 1.60(4)
F7 B2 1.380(12)
F8 B2 1.387(12)
O3 C8 1.350(10)
O3 C19 1.455(11)
F5 B2 1.375(12)
O1 C12 1.357(10)
O1 C23 1.449(10)
F4 B1 1.379(15)
F1 B1 1.392(14)
O4 C5 1.349(11)
O4 C16 1.453(11)
F6 B2 1.399(12)
O2 C3 1.338(10)
O2 C13 1.444(11)
C28 H28 0.9500
C28 C29 1.366(13)
C28 C27 1.389(13)
C60 H60A 0.9900
C60 H60B 0.9900
C60 C59 1.533(12)
C60 C55 1.542(11)
C29 H29 0.9500
C29 C30 1.419(13)
F2 B1 1.352(16)
C48 C43 1.375(12)
C48 C47 1.402(12)
F3 B1 1.403(14)
C12 C11 1.367(12)
C12 C7 1.452(12)
C6 H6 0.9500
C6 C5 1.417(12)
C6 C1 1.402(12)
C2 H2 0.9500
C2 C1 1.437(11)
C2 C3 1.373(12)
C43 C44 1.395(13)
C43 C4 1.533(12)
C32 H32A 0.9900
C32 H32B 0.9900
C32 C33 1.527(13)
C32 C31 1.528(12)
C49 H49 1.0000
C49 C54 1.537(12)
C49 C50 1.527(12)
C11 H11 0.9500
C11 C10 1.421(12)
C22 H22A 0.9800
C22 H22B 0.9800
C22 H22C 0.9800
C22 C23 1.528(12)
C44 H44 0.9500
C44 C45 1.388(13)
C59 H59A 0.9900
C59 H59B 0.9900
C59 C58 1.508(12)
C5 C4 1.435(14)
C33 H33A 0.9900
C33 H33B 0.9900
C33 C34 1.542(15)
C9 H9 0.9500
C9 C8 1.408(12)
C9 C10 1.420(12)
C27 H27 0.9500
C27 C26 1.373(13)
C23 H23 1.0000
C23 C24 1.524(12)
C8 C7 1.426(13)
C19 H19 1.0000
C19 C21 1.529(13)
C19 C20 1.509(13)
C38 H38A 0.9900
C38 H38B 0.9900
C38 C39 1.529(13)
C38 C37 1.515(12)
C54 H54A 0.9900
C54 H54B 0.9900
C54 C53 1.515(13)
C45 H45 0.9500
C45 C46 1.387(14)
C51 H51A 0.9900
C51 H51B 0.9900
C51 C52 1.512(14)
C51 C50 1.553(14)
C16 H16 1.0000
C16 C17 1.529(13)
C16 C18 1.507(13)
C14 H14A 0.9800
C14 H14B 0.9800
C14 H14C 0.9800
C14 C13 1.513(15)
C7 C25 1.518(12)
C26 H26 0.9500
C26 C25 1.388(13)
C30 C25 1.385(12)
C52 H52A 0.9900
C52 H52B 0.9900
C52 C53 1.508(13)
C50 H50A 0.9900
C50 H50B 0.9900
C31 H31 1.0000
C31 C36 1.548(12)
C4 C3 1.437(13)
C21 H21A 0.9800
C21 H21B 0.9800
C21 H21C 0.9800
C1 H1 0.9500
C63 H63A 0.9900
C63 H63B 0.9900
C63 C64 1.453(17)
C17 H17A 0.9800
C17 H17B 0.9800
C17 H17C 0.9800
C58 H58A 0.9900
C58 H58B 0.9900
C58 C57 1.503(14)
C53 H53A 0.9900
C53 H53B 0.9900
C55 H55 1.0000
C55 C56 1.512(12)
C20 H20A 0.9800
C20 H20B 0.9800
C20 H20C 0.9800
C10 H10 0.9500
C47 H47 0.9500
C47 C46 1.397(13)
C62 H62A 0.9900
C62 H62B 0.9900
C62 C61 1.49(2)
C61 H61A 0.9900
C61 H61B 0.9900
C13 H13 1.0000
C13 C15 1.496(15)
C18 H18A 0.9800
C18 H18B 0.9800
C18 H18C 0.9800
C57 H57A 0.9900
C57 H57B 0.9900
C57 C56 1.564(13)
C39 H39A 0.9900
C39 H39B 0.9900
C39 C40 1.493(15)
C40 H40A 0.9900
C40 H40B 0.9900
C40 C41 1.529(15)
C56 H56A 0.9900
C56 H56B 0.9900
C37 H37 1.0000
C37 C42 1.537(14)
C41 H41A 0.9900
C41 H41B 0.9900
C41 C42 1.536(13)
C42 H42A 0.9900
C42 H42B 0.9900
C34 H34A 0.9900
C34 H34B 0.9900
C34 C35 1.500(17)
C15 H15A 0.9800
C15 H15B 0.9800
C15 H15C 0.9800
C24 H24A 0.9800
C24 H24B 0.9800
C24 H24C 0.9800
C46 H46 0.9500
C36 H36A 0.9900
C36 H36B 0.9900
C36 C35 1.541(14)
C64 H64A 0.9900
C64 H64B 0.9900
C35 H35A 0.9900
C35 H35B 0.9900
C65 H65A 0.9900
C65 H65B 0.9900
C65 C66 1.43(5)
C66 H66A 0.9900
C66 H66B 0.9900
C66' H66C 0.9900
C66' H66D 0.9900
C66' C65' 1.55(7)
C65' H65C 0.9900
C65' H65D 0.9900

loop_
_twin_individual_id
_twin_individual_mass_fraction_refined
1 0.71(4)
2 0.29(4)
